data_4113968
loop_
_publ_author_name
'F. A. Cotton'
'James P. Donahue'
'Carlos A. Murillo'
'Lisa M. P\'erez'
'Rongmin Yu'

_publ_section_title
;
 Cyclic Polyamidato Dianions as Bridges between Mo24+ Units: Synthesis,
 Crystal Structures, Electrochemistry, Absorption Spectra, and Electronic
 Structures
;
_journal_name_full 'Journal of the American Chemical Society'
_journal_page_first 8900
_journal_page_last 8910
_journal_paper_doi 10.1021/ja0358044
_journal_volume 125
_journal_year 2003
_chemical_compound_source synthesized
_chemical_formula_moiety
;
 [[(H3 C O C6 H4 N)2 C H]3 (C O N C O N H (C H)2) Mo2],(C H2 Cl2),(C6 H14)
;
_chemical_formula_structural '[Mo2(DAniF)3(uracilate)].(CH2Cl2).(C6H14)'
_chemical_formula_sum 'C56 H64 Cl2 Mo2 N8 O8'
_chemical_formula_weight 1239.93
_chemical_name_systematic
; 
 ? 
;
_space_group_IT_number 2
_symmetry_cell_setting triclinic
_symmetry_space_group_name_Hall '-P 1'
_symmetry_space_group_name_H-M 'P -1'
_atom_sites_solution_hydrogens geom
_atom_sites_solution_primary direct
_atom_sites_solution_secondary difmap
_audit_creation_method SHELXL-97
_cell_angle_alpha 64.9400(10)
_cell_angle_beta 87.2070(10)
_cell_angle_gamma 86.7980(10)
_cell_formula_units_Z 2
_cell_length_a 11.0140(8)
_cell_length_b 15.3541(11)
_cell_length_c 17.8103(12)
_cell_measurement_reflns_used 5297
_cell_measurement_temperature 213(2)
_cell_measurement_theta_max 27.75
_cell_measurement_theta_min 2.303
_cell_volume 2723.1(3)
_computing_cell_refinement 'SAINT 6.28A 2001'
_computing_data_collection 'SMART 5.618 2000'
_computing_data_reduction 'SAINT 6.28A 2001'
_computing_molecular_graphics 'SHELXTL V. 5.03 (Siemens, 1994)'
_computing_publication_material CIFTAB
_computing_structure_refinement 'SHELXL-97 (Sheldrick, 1997)'
_computing_structure_solution 'SHELXS-97 (Sheldrick, 1990)'
_diffrn_ambient_temperature 213(2)
_diffrn_measured_fraction_theta_full 0.955
_diffrn_measured_fraction_theta_max 0.955
_diffrn_measurement_device 'Bruker SMART 1000'
_diffrn_measurement_device_type 'area detector'
_diffrn_radiation_monochromator graphite
_diffrn_radiation_source 'normal-focus sealed tube'
_diffrn_radiation_type MoK\a
_diffrn_radiation_wavelength 0.71073
_diffrn_reflns_av_R_equivalents 0.0169
_diffrn_reflns_av_sigmaI/netI 0.0279
_diffrn_reflns_limit_h_max 13
_diffrn_reflns_limit_h_min -14
_diffrn_reflns_limit_k_max 19
_diffrn_reflns_limit_k_min -19
_diffrn_reflns_limit_l_max 18
_diffrn_reflns_limit_l_min -22
_diffrn_reflns_number 19064
_diffrn_reflns_theta_full 27.51
_diffrn_reflns_theta_max 27.51
_diffrn_reflns_theta_min 2.21
_diffrn_standards_number 'none (area detector data)'
_exptl_absorpt_coefficient_mu 0.621
_exptl_absorpt_correction_T_max 0.9281
_exptl_absorpt_correction_T_min 0.7239
_exptl_absorpt_correction_type multi-scan
_exptl_crystal_colour yellow
_exptl_crystal_density_diffrn 1.512
_exptl_crystal_density_method none
_exptl_crystal_description prism
_exptl_crystal_F_000 1276
_exptl_crystal_size_max 0.385
_exptl_crystal_size_mid 0.16
_exptl_crystal_size_min 0.11
_refine_diff_density_max 1.618
_refine_diff_density_min -1.399
_refine_diff_density_rms 0.089
_refine_ls_extinction_method none
_refine_ls_goodness_of_fit_ref 1.033
_refine_ls_hydrogen_treatment noref
_refine_ls_matrix_type full
_refine_ls_number_parameters 672
_refine_ls_number_reflns 11955
_refine_ls_number_restraints 1
_refine_ls_restrained_S_all 1.105
_refine_ls_R_factor_all 0.0598
_refine_ls_R_factor_gt 0.0468
_refine_ls_shift/su_max 5.103
_refine_ls_shift/su_mean 0.041
_refine_ls_structure_factor_coef Fsqd
_refine_ls_weighting_details 'calc w=1/[\s^2^(Fo^2^)+(0.0665P)^2^+4.5189P] where P=(Fo^2^+2Fc^2^)/3'
_refine_ls_weighting_scheme calc
_refine_ls_wR_factor_gt 0.1217
_refine_ls_wR_factor_ref 0.1328
_reflns_number_gt 9660
_reflns_number_total 11955
_reflns_threshold_expression I>2sigma(I)
_cod_data_source_file ja0358044si20030425_064324_2.cif
_cod_data_source_block '[Mo2(DAniF)3(uracilate)].(CH2Cl2).(C6H14)'
_cod_database_code 4113968

loop_
_symmetry_equiv_pos_as_xyz
'x, y, z'
'-x, -y, -z'

loop_
_atom_site_label
_atom_site_type_symbol
_atom_site_fract_x
_atom_site_fract_y
_atom_site_fract_z
_atom_site_U_iso_or_equiv
_atom_site_adp_type
_atom_site_occupancy
_atom_site_symmetry_multiplicity
_atom_site_calc_flag
_atom_site_refinement_flags
_atom_site_disorder_assembly
_atom_site_disorder_group
Mo1 Mo -1.14328(3) 0.684272(18) 0.687733(17) 0.02796(9) Uani 1 1 d . . .
Mo2 Mo -1.04422(3) 0.553212(18) 0.723130(17) 0.02810(9) Uani 1 1 d . . .
O1 O -1.2535(3) 0.9955(2) 0.8843(2) 0.0619(9) Uani 1 1 d . . .
O2 O -0.5211(3) 0.3576(2) 0.9425(2) 0.0543(7) Uani 1 1 d . . .
O3 O -1.7190(3) 0.8233(2) 0.78905(19) 0.0569(8) Uani 1 1 d . . .
O4 O -1.1030(3) 0.0998(2) 1.0456(2) 0.0708(10) Uani 1 1 d . . .
O5 O -1.0441(3) 0.1603(2) 0.6340(2) 0.0678(9) Uani 1 1 d . . .
O6 O -1.5613(3) 0.9313(2) 0.3654(2) 0.0558(8) Uani 1 1 d . . .
O7 O -0.8879(2) 0.61166(16) 0.64679(15) 0.0354(5) Uani 1 1 d . . .
O8 O -1.0813(2) 0.90480(16) 0.56669(15) 0.0369(5) Uani 1 1 d . . .
N1 N -1.0729(3) 0.70703(19) 0.78942(18) 0.0311(6) Uani 1 1 d . . .
N2 N -0.9546(3) 0.5682(2) 0.82097(17) 0.0314(6) Uani 1 1 d . . .
N3 N -1.2937(3) 0.61933(19) 0.76690(17) 0.0319(6) Uani 1 1 d . . .
N4 N -1.1835(3) 0.47675(19) 0.80902(17) 0.0309(6) Uani 1 1 d . . .
N5 N -1.2250(3) 0.6703(2) 0.58438(18) 0.0339(6) Uani 1 1 d . . .
N6 N -1.1151(3) 0.5270(2) 0.62599(17) 0.0330(6) Uani 1 1 d . . .
N7 N -0.9882(3) 0.75659(19) 0.60700(17) 0.0305(6) Uani 1 1 d . . .
N8 N -0.8912(3) 0.8962(2) 0.51526(19) 0.0376(7) Uani 1 1 d . . .
H8A H -0.901(4) 0.961(3) 0.486(3) 0.043(11) Uiso 1 1 d . . .
C1 C -1.1426(3) 0.8718(3) 0.7543(2) 0.0377(8) Uani 1 1 d . . .
H1 H -1.1285 0.8843 0.6988 0.045 Uiso 1 1 calc R . .
C2 C -1.1873(4) 0.9458(3) 0.7751(3) 0.0437(9) Uani 1 1 d . . .
H2 H -1.2021 1.0073 0.7338 0.052 Uiso 1 1 calc R . .
C3 C -1.2095(4) 0.9273(3) 0.8572(3) 0.0438(9) Uani 1 1 d . . .
C4 C -1.1867(4) 0.8358(3) 0.9181(3) 0.0486(10) Uani 1 1 d . . .
H4 H -1.2012 0.8235 0.9735 0.058 Uiso 1 1 calc R . .
C5 C -1.1425(4) 0.7621(3) 0.8976(2) 0.0415(8) Uani 1 1 d . . .
H5 H -1.1288 0.7006 0.9391 0.050 Uiso 1 1 calc R . .
C6 C -1.1186(3) 0.7798(2) 0.8150(2) 0.0329(7) Uani 1 1 d . . .
C7 C -1.2812(5) 1.0892(4) 0.8218(4) 0.0717(15) Uani 1 1 d . . .
H7A H -1.3089 1.1308 0.8475 0.108 Uiso 1 1 calc R . .
H7B H -1.3439 1.0857 0.7877 0.108 Uiso 1 1 calc R . .
H7C H -1.2096 1.1143 0.7882 0.108 Uiso 1 1 calc R . .
C8 C -0.9908(3) 0.6434(2) 0.8368(2) 0.0337(7) Uani 1 1 d . . .
H8B H -0.9587 0.6511 0.8809 0.040 Uiso 1 1 calc R . .
C9 C -0.8482(3) 0.5130(2) 0.8580(2) 0.0324(7) Uani 1 1 d . . .
C10 C -0.7526(3) 0.5496(3) 0.8826(2) 0.0387(8) Uani 1 1 d . . .
H10 H -0.7600 0.6119 0.8790 0.046 Uiso 1 1 calc R . .
C11 C -0.6467(4) 0.4952(3) 0.9124(3) 0.0446(9) Uani 1 1 d . . .
H11 H -0.5850 0.5203 0.9303 0.053 Uiso 1 1 calc R . .
C12 C -0.6323(3) 0.4037(3) 0.9157(2) 0.0405(8) Uani 1 1 d . . .
C13 C -0.7254(3) 0.3656(3) 0.8914(2) 0.0407(8) Uani 1 1 d . . .
H13 H -0.7162 0.3041 0.8935 0.049 Uiso 1 1 calc R . .
C14 C -0.8336(3) 0.4200(3) 0.8637(2) 0.0392(8) Uani 1 1 d . . .
H14 H -0.8968 0.3934 0.8488 0.047 Uiso 1 1 calc R . .
C15 C -0.4990(4) 0.2670(4) 0.9396(4) 0.0651(13) Uani 1 1 d . . .
H15A H -0.4177 0.2437 0.9568 0.098 Uiso 1 1 calc R . .
H15B H -0.5083 0.2741 0.8839 0.098 Uiso 1 1 calc R . .
H15C H -0.5560 0.2221 0.9760 0.098 Uiso 1 1 calc R . .
C16 C -1.4302(3) 0.6909(3) 0.8408(2) 0.0391(8) Uani 1 1 d . . .
H16 H -1.3760 0.6707 0.8839 0.047 Uiso 1 1 calc R . .
C17 C -1.5363(4) 0.7417(3) 0.8445(2) 0.0430(9) Uani 1 1 d . . .
H17 H -1.5537 0.7550 0.8902 0.052 Uiso 1 1 calc R . .
C18 C -1.6165(3) 0.7726(3) 0.7800(2) 0.0399(8) Uani 1 1 d . . .
C19 C -1.5920(4) 0.7532(3) 0.7126(2) 0.0457(9) Uani 1 1 d . . .
H19 H -1.6460 0.7741 0.6693 0.055 Uiso 1 1 calc R . .
C20 C -1.4851(3) 0.7017(3) 0.7094(2) 0.0420(8) Uani 1 1 d . . .
H20 H -1.4681 0.6885 0.6635 0.050 Uiso 1 1 calc R . .
C21 C -1.4039(3) 0.6700(2) 0.7732(2) 0.0318(7) Uani 1 1 d . . .
C22 C -1.8056(4) 0.8535(4) 0.7252(3) 0.0695(15) Uani 1 1 d . . .
H22A H -1.8768 0.8810 0.7414 0.104 Uiso 1 1 calc R . .
H22B H -1.8275 0.7990 0.7162 0.104 Uiso 1 1 calc R . .
H22C H -1.7708 0.9006 0.6749 0.104 Uiso 1 1 calc R . .
C23 C -1.2827(3) 0.5263(2) 0.8159(2) 0.0334(7) Uani 1 1 d . . .
H23 H -1.3439 0.4960 0.8546 0.040 Uiso 1 1 calc R . .
C24 C -1.1668(3) 0.3802(2) 0.8696(2) 0.0304(7) Uani 1 1 d . . .
C25 C -1.1202(4) 0.3093(3) 0.8464(2) 0.0410(8) Uani 1 1 d . A .
H25 H -1.1036 0.3246 0.7907 0.049 Uiso 1 1 calc R . .
C26 C -1.0979(4) 0.2159(3) 0.9049(3) 0.0451(9) Uani 1 1 d . . .
H26 H -1.0659 0.1694 0.8882 0.054 Uiso 1 1 calc R A .
C27 C -1.1231(3) 0.1918(3) 0.9881(2) 0.0394(8) Uani 1 1 d . A .
C28 C -1.1685(3) 0.2618(3) 1.0126(2) 0.0389(8) Uani 1 1 d . . .
H28 H -1.1854 0.2462 1.0684 0.047 Uiso 1 1 calc R A .
C29 C -1.1890(3) 0.3557(3) 0.9536(2) 0.0373(8) Uani 1 1 d . A .
H29 H -1.2179 0.4028 0.9706 0.045 Uiso 1 1 calc R . .
C30A C -1.0540(8) 0.0322(7) 1.0374(6) 0.054(2) Uiso 0.508(9) 1 d P A 1
H30A H -0.9716 0.0468 1.0178 0.081 Uiso 0.508(9) 1 calc PR A 1
H30B H -1.0970 0.0189 0.9981 0.081 Uiso 0.508(9) 1 calc PR A 1
H30C H -1.0543 -0.0231 1.0899 0.081 Uiso 0.508(9) 1 calc PR A 1
C30B C -1.0997(8) 0.0677(7) 1.1228(6) 0.054(2) Uiso 0.508(9) 1 d P A 2
H30D H -1.1796 0.0732 1.1448 0.081 Uiso 0.508(9) 1 calc PR A 2
H30E H -1.0446 0.1039 1.1374 0.081 Uiso 0.508(9) 1 calc PR A 2
H30F H -1.0725 0.0013 1.1454 0.081 Uiso 0.508(9) 1 calc PR A 2
C31 C -1.1903(4) 0.3832(3) 0.6190(3) 0.0454(9) Uani 1 1 d . . .
H31 H -1.2693 0.4090 0.6152 0.054 Uiso 1 1 calc R . .
C32 C -1.1705(4) 0.2916(3) 0.6229(3) 0.0522(10) Uani 1 1 d . . .
H32 H -1.2357 0.2564 0.6217 0.063 Uiso 1 1 calc R . .
C33 C -1.0526(4) 0.2527(3) 0.6287(3) 0.0472(10) Uani 1 1 d . . .
C34 C -0.9563(4) 0.3057(3) 0.6292(3) 0.0477(10) Uani 1 1 d . . .
H34 H -0.8772 0.2802 0.6319 0.057 Uiso 1 1 calc R . .
C35 C -0.9770(4) 0.3977(3) 0.6257(2) 0.0430(9) Uani 1 1 d . . .
H35 H -0.9117 0.4331 0.6267 0.052 Uiso 1 1 calc R . .
C36 C -1.0950(3) 0.4368(2) 0.6208(2) 0.0347(7) Uani 1 1 d . . .
C37 C -0.9272(5) 0.1160(4) 0.6405(4) 0.0749(16) Uani 1 1 d . . .
H37A H -0.9331 0.0539 0.6404 0.112 Uiso 1 1 calc R . .
H37B H -0.8920 0.1087 0.6912 0.112 Uiso 1 1 calc R . .
H37C H -0.8767 0.1553 0.5943 0.112 Uiso 1 1 calc R . .
C38 C -1.1927(3) 0.5910(2) 0.5749(2) 0.0351(7) Uani 1 1 d . . .
H38 H -1.2246 0.5804 0.5322 0.042 Uiso 1 1 calc R . .
C39 C -1.3118(3) 0.7356(2) 0.5291(2) 0.0343(7) Uani 1 1 d . . .
C40 C -1.3955(4) 0.7080(3) 0.4886(3) 0.0527(11) Uani 1 1 d . . .
H40 H -1.3970 0.6437 0.4977 0.063 Uiso 1 1 calc R . .
C41 C -1.4771(4) 0.7743(3) 0.4347(3) 0.0573(11) Uani 1 1 d . . .
H41 H -1.5321 0.7544 0.4077 0.069 Uiso 1 1 calc R . .
C42 C -1.4774(3) 0.8702(3) 0.4208(2) 0.0419(9) Uani 1 1 d . . .
C43 C -1.3984(4) 0.8977(3) 0.4633(3) 0.0463(9) Uani 1 1 d . . .
H43 H -1.3996 0.9614 0.4561 0.056 Uiso 1 1 calc R . .
C44 C -1.3167(4) 0.8307(3) 0.5170(2) 0.0425(9) Uani 1 1 d . . .
H44 H -1.2639 0.8503 0.5455 0.051 Uiso 1 1 calc R . .
C45 C -1.5432(5) 1.0308(4) 0.3363(4) 0.0840(19) Uani 1 1 d . . .
H45A H -1.5652 1.0510 0.3795 0.126 Uiso 1 1 calc R . .
H45B H -1.5930 1.0658 0.2893 0.126 Uiso 1 1 calc R . .
H45C H -1.4592 1.0432 0.3204 0.126 Uiso 1 1 calc R . .
C46 C -0.7907(4) 0.8440(3) 0.5085(2) 0.0416(8) Uani 1 1 d . . .
H46 H -0.7254 0.8750 0.4742 0.050 Uiso 1 1 calc R . .
C47 C -0.7854(3) 0.7475(3) 0.5513(2) 0.0409(8) Uani 1 1 d . . .
H47 H -0.7169 0.7113 0.5474 0.049 Uiso 1 1 calc R . .
C48 C -0.8876(3) 0.7024(2) 0.6030(2) 0.0334(7) Uani 1 1 d . . .
C49 C -0.9904(3) 0.8542(2) 0.5629(2) 0.0327(7) Uani 1 1 d . . .
Cl1A Cl -0.6387(2) 0.50819(16) 0.57330(14) 0.0863(6) Uiso 0.776(2) 1 d P B 1
Cl2A Cl -0.4767(3) 0.4573(2) 0.70969(17) 0.1113(8) Uiso 0.776(2) 1 d P B 1
C50A C -0.616(3) 0.4783(10) 0.679(2) 0.106(3) Uiso 0.776(2) 1 d P B 1
Cl2B Cl -0.6377(9) 0.3523(7) 0.7005(6) 0.1113(8) Uiso 0.224(2) 1 d PD B 2
Cl1B Cl -0.5474(7) 0.5337(5) 0.5917(5) 0.0863(6) Uiso 0.224(2) 1 d P B 2
C50B C -0.667(10) 0.478(3) 0.682(8) 0.106(3) Uiso 0.224(2) 1 d PD B 2
C60 C -1.2548(7) -0.1449(5) 1.1493(5) 0.084(2) Uiso 1 1 d . . .
C61 C -1.2924(15) -0.1520(10) 1.1807(11) 0.071(3) Uiso 0.50 1 d P . .
C62 C -1.324(2) -0.1492(19) 1.2108(17) 0.103(8) Uiso 0.35 1 d P . .
C63 C -1.3504(8) -0.0831(7) 1.2216(6) 0.121(3) Uiso 1 1 d . . .
C64 C -1.413(2) 0.039(2) 1.123(2) 0.028(5) Uiso 0.15 1 d P . .
C65 C -1.4168(14) 0.0067(13) 1.1414(10) 0.078(4) Uiso 0.50 1 d P . .
C66 C -1.4310(7) 0.0226(7) 1.1033(5) 0.083(2) Uiso 1 1 d . . .
C67 C -1.3913(6) -0.0036(5) 1.0493(4) 0.0822(17) Uiso 1 1 d . . .
C68 C -1.3394(14) -0.0499(11) 1.0752(9) 0.091(4) Uiso 0.50 1 d P . .

loop_
_atom_site_aniso_label
_atom_site_aniso_U_11
_atom_site_aniso_U_22
_atom_site_aniso_U_33
_atom_site_aniso_U_23
_atom_site_aniso_U_13
_atom_site_aniso_U_12
Mo1 0.03046(16) 0.02169(14) 0.02904(15) -0.00866(11) -0.00178(11) 0.00454(10)
Mo2 0.03059(16) 0.02200(14) 0.02947(15) -0.00923(11) -0.00220(11) 0.00454(10)
O1 0.078(2) 0.0539(18) 0.068(2) -0.0413(17) -0.0046(17) 0.0177(16)
O2 0.0371(15) 0.0574(18) 0.0657(19) -0.0237(15) -0.0164(13) 0.0142(13)
O3 0.0425(16) 0.0621(19) 0.0535(17) -0.0154(15) 0.0005(13) 0.0240(14)
O4 0.083(2) 0.0310(15) 0.072(2) 0.0051(14) -0.0208(19) 0.0054(15)
O5 0.080(2) 0.0413(17) 0.091(3) -0.0373(17) -0.0102(19) 0.0140(16)
O6 0.0406(16) 0.0500(17) 0.0601(18) -0.0063(14) -0.0186(13) 0.0064(13)
O7 0.0363(13) 0.0287(12) 0.0375(13) -0.0114(10) 0.0028(10) 0.0045(10)
O8 0.0385(13) 0.0271(12) 0.0393(13) -0.0094(10) 0.0034(10) 0.0036(10)
N1 0.0316(14) 0.0266(13) 0.0353(15) -0.0137(11) -0.0009(11) 0.0029(11)
N2 0.0310(14) 0.0286(14) 0.0321(14) -0.0105(11) -0.0051(11) 0.0026(11)
N3 0.0297(14) 0.0273(13) 0.0347(15) -0.0100(11) -0.0009(11) 0.0043(11)
N4 0.0319(14) 0.0258(13) 0.0316(14) -0.0091(11) -0.0016(11) 0.0032(11)
N5 0.0373(16) 0.0302(14) 0.0321(15) -0.0116(12) -0.0040(12) 0.0069(12)
N6 0.0387(16) 0.0288(14) 0.0311(14) -0.0130(11) -0.0030(12) 0.0056(11)
N7 0.0336(15) 0.0254(13) 0.0292(14) -0.0090(11) 0.0003(11) 0.0021(11)
N8 0.0419(17) 0.0285(15) 0.0355(16) -0.0076(12) 0.0054(13) -0.0009(12)
C1 0.040(2) 0.0361(18) 0.0373(18) -0.0168(15) -0.0056(15) 0.0083(15)
C2 0.047(2) 0.0358(19) 0.050(2) -0.0207(17) -0.0093(17) 0.0111(16)
C3 0.044(2) 0.045(2) 0.054(2) -0.0327(19) -0.0031(17) 0.0060(16)
C4 0.058(3) 0.051(2) 0.043(2) -0.0268(19) 0.0054(18) 0.0022(19)
C5 0.047(2) 0.0359(19) 0.040(2) -0.0145(16) 0.0011(16) 0.0000(16)
C6 0.0318(17) 0.0312(17) 0.0393(18) -0.0185(14) -0.0033(14) 0.0024(13)
C7 0.085(4) 0.052(3) 0.093(4) -0.047(3) -0.011(3) 0.022(3)
C8 0.0370(18) 0.0295(16) 0.0336(17) -0.0124(14) -0.0029(14) 0.0016(13)
C9 0.0346(18) 0.0299(16) 0.0284(16) -0.0085(13) -0.0011(13) 0.0016(13)
C10 0.0384(19) 0.0344(18) 0.044(2) -0.0171(15) -0.0057(15) 0.0009(14)
C11 0.0340(19) 0.048(2) 0.052(2) -0.0206(18) -0.0096(16) -0.0014(16)
C12 0.0332(19) 0.043(2) 0.0377(19) -0.0105(16) -0.0052(14) 0.0059(15)
C13 0.040(2) 0.0308(17) 0.045(2) -0.0098(15) -0.0069(16) 0.0052(14)
C14 0.0340(19) 0.0332(18) 0.047(2) -0.0132(15) -0.0087(15) 0.0048(14)
C15 0.047(3) 0.058(3) 0.087(4) -0.027(3) -0.025(2) 0.023(2)
C16 0.0355(19) 0.042(2) 0.0380(19) -0.0160(16) -0.0082(14) 0.0068(15)
C17 0.040(2) 0.046(2) 0.041(2) -0.0190(17) 0.0003(16) 0.0092(16)
C18 0.0311(18) 0.0367(18) 0.043(2) -0.0093(15) 0.0034(15) 0.0073(14)
C19 0.036(2) 0.053(2) 0.037(2) -0.0094(17) -0.0056(15) 0.0088(17)
C20 0.037(2) 0.051(2) 0.0376(19) -0.0185(17) -0.0025(15) 0.0054(16)
C21 0.0295(17) 0.0276(16) 0.0332(17) -0.0081(13) 0.0004(13) 0.0016(12)
C22 0.034(2) 0.071(3) 0.073(3) -0.003(3) -0.001(2) 0.018(2)
C23 0.0303(17) 0.0303(16) 0.0364(18) -0.0111(14) -0.0006(13) -0.0011(13)
C24 0.0279(16) 0.0257(15) 0.0355(17) -0.0109(13) -0.0033(13) 0.0008(12)
C25 0.052(2) 0.0342(18) 0.0351(19) -0.0136(15) 0.0004(16) 0.0038(16)
C26 0.057(2) 0.0296(18) 0.049(2) -0.0188(16) -0.0029(18) 0.0099(16)
C27 0.0380(19) 0.0298(17) 0.043(2) -0.0078(15) -0.0079(15) 0.0015(14)
C28 0.043(2) 0.0371(19) 0.0313(18) -0.0096(15) 0.0002(15) 0.0015(15)
C29 0.041(2) 0.0315(17) 0.0392(19) -0.0151(15) -0.0021(15) 0.0049(14)
C31 0.044(2) 0.042(2) 0.056(2) -0.0269(18) -0.0110(18) 0.0097(17)
C32 0.055(3) 0.043(2) 0.065(3) -0.029(2) -0.009(2) 0.0022(19)
C33 0.064(3) 0.0332(19) 0.046(2) -0.0196(17) -0.0036(19) 0.0088(18)
C34 0.050(2) 0.040(2) 0.050(2) -0.0185(18) 0.0029(18) 0.0147(17)
C35 0.041(2) 0.0388(19) 0.048(2) -0.0183(17) 0.0023(16) 0.0041(16)
C36 0.044(2) 0.0316(17) 0.0289(16) -0.0144(14) -0.0032(14) 0.0090(14)
C37 0.087(4) 0.046(3) 0.094(4) -0.035(3) -0.008(3) 0.024(3)
C38 0.0397(19) 0.0334(17) 0.0310(17) -0.0131(14) -0.0027(14) 0.0046(14)
C39 0.0338(18) 0.0346(17) 0.0314(17) -0.0116(14) -0.0027(13) 0.0061(14)
C40 0.053(3) 0.040(2) 0.070(3) -0.028(2) -0.023(2) 0.0109(18)
C41 0.044(2) 0.060(3) 0.073(3) -0.033(2) -0.026(2) 0.009(2)
C42 0.0303(18) 0.043(2) 0.040(2) -0.0063(16) -0.0059(15) 0.0063(15)
C43 0.047(2) 0.0305(18) 0.056(2) -0.0127(17) -0.0161(18) 0.0075(16)
C44 0.044(2) 0.0363(19) 0.047(2) -0.0167(16) -0.0163(17) 0.0078(16)
C45 0.075(4) 0.047(3) 0.099(4) 0.004(3) -0.045(3) 0.004(2)
C46 0.039(2) 0.0387(19) 0.040(2) -0.0112(16) 0.0070(15) -0.0009(15)
C47 0.0370(19) 0.0399(19) 0.041(2) -0.0137(16) 0.0052(15) 0.0054(15)
C48 0.0367(18) 0.0305(16) 0.0310(17) -0.0115(13) -0.0008(13) 0.0024(13)
C49 0.0396(19) 0.0284(16) 0.0272(16) -0.0094(13) 0.0009(13) -0.0003(13)

loop_
_atom_type_symbol
_atom_type_description
_atom_type_scat_dispersion_real
_atom_type_scat_dispersion_imag
_atom_type_scat_source
C C 0.0033 0.0016 'International Tables Vol C Tables 4.2.6.8 and 6.1.1.4'
H H 0.0000 0.0000 'International Tables Vol C Tables 4.2.6.8 and 6.1.1.4'
N N 0.0061 0.0033 'International Tables Vol C Tables 4.2.6.8 and 6.1.1.4'
O O 0.0106 0.0060 'International Tables Vol C Tables 4.2.6.8 and 6.1.1.4'
Cl Cl 0.1484 0.1585 'International Tables Vol C Tables 4.2.6.8 and 6.1.1.4'
Mo Mo -1.6832 0.6857 'International Tables Vol C Tables 4.2.6.8 and 6.1.1.4'

loop_
_geom_angle_atom_site_label_1
_geom_angle_atom_site_label_2
_geom_angle_atom_site_label_3
_geom_angle
_geom_angle_publ_flag
Mo2 Mo1 N3 92.98(7) y
Mo2 Mo1 N1 91.41(7) y
N3 Mo1 N1 87.55(11) y
Mo2 Mo1 N5 92.99(7) y
N3 Mo1 N5 91.04(11) y
N1 Mo1 N5 175.44(10) y
Mo2 Mo1 N7 88.80(7) y
N3 Mo1 N7 177.67(10) y
N1 Mo1 N7 90.91(11) y
N5 Mo1 N7 90.36(11) y
Mo1 Mo2 N6 92.36(8) y
Mo1 Mo2 N4 92.20(7) y
N6 Mo2 N4 92.80(11) y
Mo1 Mo2 O7 95.86(6) y
N6 Mo2 O7 89.35(11) y
N4 Mo2 O7 171.56(10) y
Mo1 Mo2 N2 94.01(7) y
N6 Mo2 N2 173.06(11) y
N4 Mo2 N2 89.71(11) y
O7 Mo2 N2 87.26(10) y
C3 O1 C7 116.6(4) n
C12 O2 C15 117.0(3) n
C18 O3 C22 117.2(4) n
C30A O4 C30B 98.6(6) n
C30A O4 C27 129.6(6) n
C30B O4 C27 129.6(6) n
C33 O5 C37 117.6(4) n
C42 O6 C45 116.1(3) n
C48 O7 Mo2 118.3(2) n
C8 N1 C6 117.1(3) y
C8 N1 Mo1 118.0(2) y
C6 N1 Mo1 124.5(2) y
C8 N2 C9 119.7(3) y
C8 N2 Mo2 116.6(2) y
C9 N2 Mo2 122.8(2) y
C23 N3 C21 118.0(3) y
C23 N3 Mo1 117.5(2) y
C21 N3 Mo1 124.4(2) y
C23 N4 C24 117.9(3) y
C23 N4 Mo2 117.8(2) y
C24 N4 Mo2 123.2(2) y
C38 N5 C39 117.7(3) y
C38 N5 Mo1 115.6(2) y
C39 N5 Mo1 126.6(2) y
C38 N6 C36 118.3(3) y
C38 N6 Mo2 119.0(2) y
C36 N6 Mo2 122.1(2) y
C48 N7 C49 120.1(3) y
C48 N7 Mo1 118.9(2) y
C49 N7 Mo1 121.0(2) y
C46 N8 C49 122.2(3) y
C6 C1 C2 121.2(4) n
C3 C2 C1 119.6(4) n
C2 C3 C4 119.7(3) n
C2 C3 O1 124.1(4) n
C4 C3 O1 116.1(4) n
C3 C4 C5 120.7(4) n
C4 C5 C6 120.3(4) n
C1 C6 C5 118.5(3) n
C1 C6 N1 118.3(3) n
C5 C6 N1 123.2(3) n
N1 C8 N2 119.7(3) y
C14 C9 C10 117.7(3) n
C14 C9 N2 118.5(3) n
C10 C9 N2 123.5(3) n
C11 C10 C9 121.3(3) n
C12 C11 C10 120.2(4) n
C13 C12 O2 124.8(4) n
C13 C12 C11 119.8(3) n
O2 C12 C11 115.4(4) n
C12 C13 C14 119.7(4) n
C9 C14 C13 121.2(4) n
C17 C16 C21 120.5(4) n
C16 C17 C18 119.9(4) n
C19 C18 O3 123.8(4) n
C19 C18 C17 120.5(3) n
O3 C18 C17 115.6(4) n
C18 C19 C20 119.3(4) n
C21 C20 C19 121.1(4) n
C20 C21 C16 118.7(3) n
C20 C21 N3 119.5(3) n
C16 C21 N3 121.7(3) n
N3 C23 N4 119.3(3) y
C25 C24 C29 118.2(3) n
C25 C24 N4 120.2(3) n
C29 C24 N4 121.4(3) n
C24 C25 C26 121.2(3) n
C27 C26 C25 120.1(3) n
O4 C27 C28 120.1(4) n
O4 C27 C26 120.3(4) n
C28 C27 C26 119.6(3) n
C27 C28 C29 119.9(3) n
C28 C29 C24 121.0(3) n
C36 C31 C32 121.3(4) n
C31 C32 C33 119.6(4) n
C34 C33 O5 125.6(4) n
C34 C33 C32 119.9(4) n
O5 C33 C32 114.5(4) n
C33 C34 C35 120.2(4) n
C36 C35 C34 120.2(4) n
C31 C36 C35 118.8(3) n
C31 C36 N6 121.8(3) n
C35 C36 N6 119.1(3) n
N6 C38 N5 120.0(3) y
C44 C39 C40 117.5(3) n
C44 C39 N5 119.1(3) n
C40 C39 N5 123.4(3) n
C39 C40 C41 121.2(4) n
C40 C41 C42 120.4(4) n
C43 C42 O6 124.8(4) n
C43 C42 C41 119.0(4) n
O6 C42 C41 116.2(4) n
C42 C43 C44 120.2(4) n
C39 C44 C43 121.7(4) n
C47 C46 N8 120.2(3) y
C46 C47 C48 118.3(3) y
O7 C48 N7 118.2(3) y
O7 C48 C47 121.8(3) y
N7 C48 C47 120.1(3) y
O8 C49 N8 120.2(3) y
O8 C49 N7 120.7(3) y
N8 C49 N7 119.1(3) y
Cl1A C50A Cl2A 117(2) n
Cl1B C50B Cl2B 97(5) n
C61 C60 C62 7(2) n
C61 C60 C68 96.5(17) n
C62 C60 C68 94.5(13) n
C62 C61 C60 166(4) n
C62 C61 C63 33(3) n
C60 C61 C63 133(2) n
C62 C61 C68 111(3) n
C60 C61 C68 63.9(16) n
C63 C61 C68 86.0(8) n
C61 C62 C63 129(4) n
C61 C62 C60 7(2) n
C63 C62 C60 122(2) n
C62 C63 C61 18.1(15) n
C62 C63 C65 114.5(17) n
C61 C63 C65 102.8(9) n
C66 C64 C67 30(2) n
C66 C64 C68 46(2) n
C67 C64 C68 25.2(6) n
C66 C65 C63 146(3) n
C66 C65 C67 33.9(15) n
C63 C65 C67 113.0(10) n
C66 C65 C68 61.2(18) n
C63 C65 C68 86.1(10) n
C67 C65 C68 27.2(5) n
C64 C66 C65 46(3) n
C64 C66 C67 138(3) n
C65 C66 C67 129(2) n
C64 C66 C68 120(3) n
C65 C66 C68 99(2) n
C67 C66 C68 30.1(6) n
C68 C67 C66 103.8(13) n
C68 C67 C64 98.1(16) n
C66 C67 C64 12.8(10) n
C68 C67 C65 87.0(13) n
C66 C67 C65 16.7(7) n
C64 C67 C65 15.8(10) n
C67 C68 C66 46.1(10) n
C67 C68 C60 165.9(16) n
C66 C68 C60 120.6(10) n
C67 C68 C65 65.7(12) n
C66 C68 C65 19.6(5) n
C60 C68 C65 101.1(10) n
C67 C68 C61 146.5(16) n
C66 C68 C61 103.1(10) n
C60 C68 C61 19.5(5) n
C65 C68 C61 84.2(9) n
C67 C68 C64 56.7(14) n
C66 C68 C64 13.9(8) n
C60 C68 C64 111.2(12) n
C65 C68 C64 13.4(8) n
C61 C68 C64 95.8(12) n

loop_
_geom_bond_atom_site_label_1
_geom_bond_atom_site_label_2
_geom_bond_distance
_geom_bond_publ_flag
Mo1 Mo2 2.0939(4) y
Mo1 N3 2.120(3) y
Mo1 N1 2.169(3) y
Mo1 N5 2.182(3) y
Mo1 N7 2.200(3) y
Mo2 N6 2.126(3) y
Mo2 N4 2.127(3) y
Mo2 O7 2.128(2) y
Mo2 N2 2.144(3) y
O1 C3 1.383(4) n
O1 C7 1.425(6) n
O2 C12 1.379(4) n
O2 C15 1.421(6) n
O3 C18 1.377(4) n
O3 C22 1.425(6) n
O4 C30A 1.204(9) n
O4 C30B 1.250(9) n
O4 C27 1.362(4) n
O5 C33 1.379(5) n
O5 C37 1.408(6) n
O6 C42 1.384(4) n
O6 C45 1.413(6) n
O7 C48 1.277(4) y
O8 C49 1.250(4) y
N1 C8 1.328(4) y
N1 C6 1.433(4) y
N2 C8 1.336(4) y
N2 C9 1.421(4) y
N3 C23 1.323(4) y
N3 C21 1.430(4) y
N4 C23 1.327(4) y
N4 C24 1.424(4) y
N5 C38 1.327(4) y
N5 C39 1.427(4) y
N6 C38 1.323(4) y
N6 C36 1.430(4) y
N7 C48 1.365(4) y
N7 C49 1.366(4) y
N8 C46 1.362(5) y
N8 C49 1.361(4) y
C1 C6 1.388(5) n
C1 C2 1.395(5) n
C2 C3 1.379(6) n
C3 C4 1.382(6) n
C4 C5 1.387(5) n
C5 C6 1.392(5) n
C9 C14 1.388(5) n
C9 C10 1.392(5) n
C10 C11 1.385(5) n
C11 C12 1.381(6) n
C12 C13 1.379(6) n
C13 C14 1.399(5) n
C16 C17 1.383(5) n
C16 C21 1.385(5) n
C17 C18 1.383(5) n
C18 C19 1.367(6) n
C19 C20 1.393(5) n
C20 C21 1.383(5) n
C24 C25 1.385(5) n
C24 C29 1.392(5) n
C25 C26 1.386(5) n
C26 C27 1.384(6) n
C27 C28 1.383(5) n
C28 C29 1.391(5) n
C31 C36 1.379(6) n
C31 C32 1.383(5) n
C32 C33 1.388(6) n
C33 C34 1.376(6) n
C34 C35 1.393(5) n
C35 C36 1.392(5) n
C39 C44 1.381(5) n
C39 C40 1.385(6) n
C40 C41 1.386(6) n
C41 C42 1.386(6) n
C42 C43 1.371(6) n
C43 C44 1.390(5) n
C46 C47 1.347(5) y
C47 C48 1.428(5) y
Cl1A C50A 1.77(4) n
Cl2A C50A 1.62(3) n
Cl2B C50B 1.83(3) n
Cl1B C50B 1.96(12) n
C60 C61 0.653(16) n
C60 C62 1.28(3) n
C60 C68 1.754(17) n
C61 C62 0.64(3) n
C61 C63 1.609(18) n
C61 C68 1.94(2) n
C62 C63 1.13(3) n
C63 C65 1.673(18) n
C64 C66 0.56(3) n
C64 C67 1.70(3) n
C64 C68 2.01(3) n
C65 C66 0.641(16) n
C65 C67 1.721(18) n
C65 C68 1.89(2) n
C66 C67 1.242(9) n
C66 C68 1.673(17) n
C67 C68 0.864(15) n
